data_7061513
loop_
_publ_author_name
'Kumari, Annu'
'Dehaen, Wim'
'Chopra, Deepak'
'Dey, Swapan'

_publ_section_title
;
 Imidazopyridine--fluoride interaction: solvent-switched AIE effects via
 S&#x22EF;O conformational locking
;
_journal_issue 22
_journal_name_full 'New Journal of Chemistry'
_journal_page_first 10628
_journal_page_last 10636
_journal_paper_doi 10.1039/D2NJ00561A
_journal_volume 46
_journal_year 2022
_chemical_formula_sum 'C31 H49 Cl N6 O3'
_chemical_formula_weight 589.21
_space_group_crystal_system orthorhombic
_space_group_IT_number 60
_space_group_name_Hall '-P 2n 2ab'
_space_group_name_H-M_alt 'P b c n'
_atom_sites_solution_hydrogens mixed
_atom_sites_solution_primary direct
_audit_creation_method SHELXL-2018/3
_audit_update_record
;
2021-10-21 deposited with the CCDC.	2022-04-22 downloaded from the CCDC.
;
_cell_angle_alpha 90
_cell_angle_beta 90
_cell_angle_gamma 90
_cell_formula_units_Z 8
_cell_length_a 46.3890(18)
_cell_length_b 9.2469(6)
_cell_length_c 15.7793(9)
_cell_measurement_reflns_used 988
_cell_measurement_temperature 292(2)
_cell_measurement_theta_max 25.7
_cell_measurement_theta_min 1.7
_cell_volume 6768.6(6)
_computing_structure_refinement 'SHELXL-2018/3 (Sheldrick, 2018)'
_computing_structure_solution 'SHELXT 2014/5 (Sheldrick, 2014)'
_diffrn_ambient_temperature 292(2)
_diffrn_measured_fraction_theta_full 0.999
_diffrn_measured_fraction_theta_max 0.866
_diffrn_measurement_device_type 'Bruker Smart Apex'
_diffrn_measurement_method '\w and \f scans'
_diffrn_radiation_type MoK\a
_diffrn_radiation_wavelength 0.71073
_diffrn_reflns_av_R_equivalents 0.0666
_diffrn_reflns_av_unetI/netI 0.1123
_diffrn_reflns_Laue_measured_fraction_full 0.999
_diffrn_reflns_Laue_measured_fraction_max 0.866
_diffrn_reflns_limit_h_max 59
_diffrn_reflns_limit_h_min -63
_diffrn_reflns_limit_k_max 9
_diffrn_reflns_limit_k_min -12
_diffrn_reflns_limit_l_max 21
_diffrn_reflns_limit_l_min -17
_diffrn_reflns_number 22943
_diffrn_reflns_point_group_measured_fraction_full 0.999
_diffrn_reflns_point_group_measured_fraction_max 0.866
_diffrn_reflns_theta_full 25.000
_diffrn_reflns_theta_max 29.396
_diffrn_reflns_theta_min 2.246
_exptl_absorpt_coefficient_mu 0.151
_exptl_absorpt_correction_type none
_exptl_crystal_colour colorless
_exptl_crystal_density_diffrn 1.156
_exptl_crystal_description block
_exptl_crystal_F_000 2544
_exptl_crystal_size_max 0.150
_exptl_crystal_size_mid 0.140
_exptl_crystal_size_min 0.110
_refine_diff_density_max 0.179
_refine_diff_density_min -0.280
_refine_diff_density_rms 0.043
_refine_ls_extinction_coef 0.0018(2)
_refine_ls_extinction_expression Fc^*^=kFc[1+0.001xFc^2^\l^3^/sin(2\q)]^-1/4^
_refine_ls_extinction_method 'SHELXL-2018/3 (Sheldrick 2018)'
_refine_ls_goodness_of_fit_ref 0.954
_refine_ls_hydrogen_treatment mixed
_refine_ls_matrix_type full
_refine_ls_number_parameters 407
_refine_ls_number_reflns 8095
_refine_ls_number_restraints 50
_refine_ls_restrained_S_all 0.954
_refine_ls_R_factor_all 0.2003
_refine_ls_R_factor_gt 0.0653
_refine_ls_shift/su_max 0.000
_refine_ls_shift/su_mean 0.000
_refine_ls_structure_factor_coef Fsqd
_refine_ls_weighting_details 'w=1/[\s^2^(Fo^2^)+(0.0617P)^2^] where P=(Fo^2^+2Fc^2^)/3'
_refine_ls_weighting_scheme calc
_refine_ls_wR_factor_gt 0.1336
_refine_ls_wR_factor_ref 0.1890
_reflns_Friedel_coverage 0.000
_reflns_number_gt 2924
_reflns_number_total 8095
_reflns_threshold_expression 'I > 2\s(I)'
_cod_data_source_file d2nj00561a2.cif
_cod_data_source_block C2S
_cod_depositor_comments 'Adding full bibliography for 7061511--7061514.cif.'
_cod_database_code 7061513
_shelx_shelxl_version_number 2018/3
_shelx_space_group_comment
;
The symmetry employed for this shelxl refinement is uniquely defined
by the following loop, which should always be used as a source of
symmetry information in preference to the above space-group names.
They are only intended as comments.
;
_shelx_estimated_absorpt_t_min 0.978
_shelx_estimated_absorpt_t_max 0.984

loop_
_space_group_symop_operation_xyz
'x, y, z'
'-x+1/2, -y+1/2, z+1/2'
'-x, y, -z+1/2'
'x+1/2, -y+1/2, -z'
'-x, -y, -z'
'x-1/2, y-1/2, -z-1/2'
'x, -y, z-1/2'
'-x-1/2, y-1/2, z'

loop_
_atom_site_label
_atom_site_type_symbol
_atom_site_fract_x
_atom_site_fract_y
_atom_site_fract_z
_atom_site_U_iso_or_equiv
_atom_site_adp_type
_atom_site_occupancy
_atom_site_site_symmetry_order
_atom_site_calc_flag
_atom_site_refinement_flags_posn
_atom_site_refinement_flags_adp
_atom_site_refinement_flags_occupancy
_atom_site_disorder_assembly
_atom_site_disorder_group
O2 O 0.42916(5) 0.8287(3) 0.98656(18) 0.0888(9) Uani 1 1 d . . . . .
H2A H 0.4197(9) 0.776(5) 1.020(3) 0.133 Uiso 1 1 d . U . . .
H2B H 0.4210(10) 0.919(5) 0.990(3) 0.133 Uiso 1 1 d . U . . .
O3 O 0.39129(6) 1.0729(3) 0.98944(16) 0.0810(8) Uani 1 1 d . . . . .
H3B H 0.3973(9) 1.143(5) 1.015(3) 0.121 Uiso 1 1 d . U . . .
H3C H 0.3772(9) 1.042(5) 1.016(3) 0.121 Uiso 1 1 d . U . . .
Cl1 Cl 0.50849(2) 0.60460(12) 1.12896(7) 0.1054(4) Uani 1 1 d . . . . .
O1 O 0.37032(4) 0.4020(2) 1.08120(13) 0.0655(6) Uani 1 1 d . . . . .
N1 N 0.46698(5) 0.4210(3) 1.09585(16) 0.0613(7) Uani 1 1 d . . . . .
N2 N 0.42615(5) 0.2985(3) 1.07157(17) 0.0658(7) Uani 1 1 d . . . . .
N3 N 0.38783(5) 0.6398(3) 1.08104(15) 0.0535(6) Uani 1 1 d . . . . .
N4 N 0.33678(5) 0.6178(3) 1.05531(16) 0.0634(7) Uani 1 1 d . . . . .
H4 H 0.335491 0.525159 1.057709 0.076 Uiso 1 1 calc R U . . .
N5 N 0.35631(5) 0.8398(3) 1.06109(15) 0.0551(7) Uani 1 1 d . . . . .
N6 N 0.35862(5) 0.8760(3) 0.77675(14) 0.0526(6) Uani 1 1 d . . . . .
C1 C 0.49662(7) 0.4353(4) 1.1039(2) 0.0765(10) Uani 1 1 d . . . . .
C2 C 0.51358(8) 0.3199(5) 1.0925(3) 0.0936(13) Uani 1 1 d . . . . .
H2 H 0.533431 0.329309 1.098670 0.112 Uiso 1 1 calc R U . . .
C3 C 0.50177(8) 0.1845(5) 1.0714(3) 0.1004(13) Uani 1 1 d . . . . .
H3A H 0.513972 0.106186 1.062510 0.120 Uiso 1 1 calc R U . . .
C4 C 0.47297(8) 0.1665(4) 1.0639(3) 0.0906(12) Uani 1 1 d . . . . .
H4A H 0.465351 0.076418 1.050314 0.109 Uiso 1 1 calc R U . . .
C5 C 0.45455(7) 0.2867(4) 1.0768(2) 0.0680(9) Uani 1 1 d . . . . .
C6 C 0.42025(6) 0.4417(4) 1.08676(19) 0.0555(8) Uani 1 1 d . . . . .
C7 C 0.44486(6) 0.5188(4) 1.10146(19) 0.0589(8) Uani 1 1 d . . . . .
H7 H 0.446305 0.617235 1.112890 0.071 Uiso 1 1 calc R U . . .
C8 C 0.39002(6) 0.4950(4) 1.08314(18) 0.0537(8) Uani 1 1 d . . . . .
C9 C 0.36126(6) 0.6981(4) 1.06807(18) 0.0511(8) Uani 1 1 d . . . . .
C10 C 0.32727(6) 0.8502(4) 1.04269(19) 0.0566(8) Uani 1 1 d . . . . .
C11 C 0.31053(7) 0.9710(4) 1.0262(2) 0.0711(10) Uani 1 1 d . . . . .
H11 H 0.318372 1.063428 1.029345 0.085 Uiso 1 1 calc R U . . .
C12 C 0.28195(8) 0.9510(5) 1.0050(3) 0.0943(13) Uani 1 1 d . . . . .
H12 H 0.270451 1.031084 0.993726 0.113 Uiso 1 1 calc R U . . .
C13 C 0.27005(8) 0.8139(6) 1.0003(3) 0.1160(17) Uani 1 1 d . . . . .
H13 H 0.250788 0.804284 0.984994 0.139 Uiso 1 1 calc R U . . .
C14 C 0.28587(7) 0.6912(5) 1.0176(3) 0.1060(15) Uani 1 1 d . . . . .
H14 H 0.277726 0.599405 1.015642 0.127 Uiso 1 1 calc R U . . .
C15 C 0.31463(6) 0.7126(4) 1.0380(2) 0.0660(9) Uani 1 1 d . . . . .
C16 C 0.33573(6) 0.8173(4) 0.71657(19) 0.0643(9) Uani 1 1 d . . . . .
H16A H 0.331117 0.892039 0.675639 0.077 Uiso 1 1 calc R U . . .
H16B H 0.343930 0.736550 0.685598 0.077 Uiso 1 1 calc R U . . .
C17 C 0.30815(7) 0.7677(4) 0.7573(2) 0.0819(11) Uani 1 1 d . . . . .
H17A H 0.299054 0.848801 0.785672 0.098 Uiso 1 1 calc R U . . .
H17B H 0.312454 0.694808 0.799688 0.098 Uiso 1 1 calc R U . . .
C18 C 0.28749(7) 0.7052(5) 0.6923(3) 0.1049(14) Uani 1 1 d . . . . .
H18A H 0.283505 0.778059 0.649622 0.126 Uiso 1 1 calc R U . . .
H18B H 0.296690 0.624036 0.664237 0.126 Uiso 1 1 calc R U . . .
C19 C 0.25942(9) 0.6552(6) 0.7303(4) 0.153(2) Uani 1 1 d . . . . .
H19A H 0.247518 0.614096 0.686727 0.230 Uiso 1 1 calc R U . . .
H19B H 0.249657 0.736085 0.755432 0.230 Uiso 1 1 calc R U . . .
H19C H 0.263184 0.583618 0.772927 0.230 Uiso 1 1 calc R U . . .
C20 C 0.38328(6) 0.9289(3) 0.72162(18) 0.0571(8) Uani 1 1 d . . . . .
H20A H 0.388994 0.851180 0.683909 0.069 Uiso 1 1 calc R U . . .
H20B H 0.376355 1.008023 0.686760 0.069 Uiso 1 1 calc R U . . .
C21 C 0.40962(6) 0.9798(4) 0.7700(2) 0.0671(9) Uani 1 1 d . . . . .
H21A H 0.403801 1.046642 0.814129 0.081 Uiso 1 1 calc R U . . .
H21B H 0.418937 0.897658 0.796677 0.081 Uiso 1 1 calc R U . . .
C22 C 0.43029(7) 1.0525(4) 0.7118(2) 0.0868(11) Uani 1 1 d . . . . .
H22A H 0.421637 1.141235 0.691115 0.104 Uiso 1 1 calc R U . . .
H22B H 0.433670 0.990238 0.663278 0.104 Uiso 1 1 calc R U . . .
C23 C 0.45868(8) 1.0876(5) 0.7523(3) 0.1181(16) Uani 1 1 d . . . . .
H23A H 0.470577 1.138876 0.712663 0.177 Uiso 1 1 calc R U . . .
H23B H 0.468122 0.999664 0.768904 0.177 Uiso 1 1 calc R U . . .
H23C H 0.455500 1.146792 0.801456 0.177 Uiso 1 1 calc R U . . .
C24 C 0.36882(6) 0.7598(3) 0.83798(19) 0.0572(8) Uani 1 1 d . . . . .
H24A H 0.382196 0.803761 0.877611 0.069 Uiso 1 1 calc R U . . .
H24B H 0.352325 0.726502 0.870315 0.069 Uiso 1 1 calc R U . . .
C25 C 0.38323(7) 0.6303(3) 0.79898(19) 0.0627(9) Uani 1 1 d . . . . .
H25A H 0.399883 0.661620 0.766626 0.075 Uiso 1 1 calc R U . . .
H25B H 0.369944 0.583274 0.760350 0.075 Uiso 1 1 calc R U . . .
C26 C 0.39265(8) 0.5242(4) 0.8658(2) 0.0742(10) Uani 1 1 d . . . . .
H26A H 0.375851 0.492680 0.897412 0.089 Uiso 1 1 calc R U . . .
H26B H 0.405481 0.572867 0.905069 0.089 Uiso 1 1 calc R U . . .
C27 C 0.40781(8) 0.3930(4) 0.8306(2) 0.0930(12) Uani 1 1 d . . . . .
H27A H 0.424740 0.422898 0.800279 0.139 Uiso 1 1 calc R U . . .
H27B H 0.395091 0.342562 0.792745 0.139 Uiso 1 1 calc R U . . .
H27C H 0.413244 0.330046 0.876223 0.139 Uiso 1 1 calc R U . . .
C28 C 0.34646(6) 0.9981(3) 0.82952(19) 0.0600(8) Uani 1 1 d . . . . .
H28A H 0.331067 0.959262 0.864355 0.072 Uiso 1 1 calc R U . . .
H28B H 0.361490 1.031527 0.867502 0.072 Uiso 1 1 calc R U . . .
C29 C 0.33484(7) 1.1271(4) 0.7824(2) 0.0801(10) Uani 1 1 d D U . . .
H29A H 0.319211 1.097137 0.745508 0.096 Uiso 1 1 calc R U . A 1
H29B H 0.349922 1.168754 0.747432 0.096 Uiso 1 1 calc R U . A 1
C30 C 0.32403(13) 1.2390(7) 0.8446(4) 0.0965(18) Uani 0.816(6) 1 d D U P B 1
H30A H 0.308553 1.196878 0.877791 0.116 Uiso 0.816(6) 1 calc R U P B 1
H30B H 0.339542 1.263377 0.883290 0.116 Uiso 0.816(6) 1 calc R U P B 1
C31 C 0.31355(12) 1.3714(5) 0.8051(4) 0.119(2) Uani 0.816(6) 1 d D U P B 1
H31A H 0.297548 1.349145 0.768820 0.178 Uiso 0.816(6) 1 calc R U P B 1
H31B H 0.328729 1.414243 0.772267 0.178 Uiso 0.816(6) 1 calc R U P B 1
H31C H 0.307478 1.437955 0.848253 0.178 Uiso 0.816(6) 1 calc R U P B 1
C30B C 0.3118(4) 1.219(3) 0.8277(19) 0.091(4) Uani 0.184(6) 1 d D U P B 2
H30C H 0.302403 1.281785 0.787152 0.109 Uiso 0.184(6) 1 calc R U P B 2
H30D H 0.297355 1.155895 0.852352 0.109 Uiso 0.184(6) 1 calc R U P B 2
C31B C 0.3251(6) 1.305(3) 0.8939(16) 0.112(6) Uani 0.184(6) 1 d D U P B 2
H31D H 0.310529 1.357817 0.923854 0.167 Uiso 0.184(6) 1 calc R U P B 2
H31E H 0.338540 1.371781 0.868880 0.167 Uiso 0.184(6) 1 calc R U P B 2
H31F H 0.335172 1.242758 0.932563 0.167 Uiso 0.184(6) 1 calc R U P B 2

loop_
_atom_site_aniso_label
_atom_site_aniso_U_11
_atom_site_aniso_U_22
_atom_site_aniso_U_33
_atom_site_aniso_U_23
_atom_site_aniso_U_13
_atom_site_aniso_U_12
O2 0.0750(16) 0.088(2) 0.103(2) 0.0086(19) 0.0181(14) -0.0048(14)
O3 0.0964(19) 0.083(2) 0.0640(17) -0.0066(15) 0.0001(13) -0.0289(15)
Cl1 0.0661(6) 0.1176(10) 0.1325(10) -0.0303(8) -0.0067(6) -0.0178(5)
O1 0.0610(12) 0.0580(14) 0.0774(15) 0.0131(13) 0.0006(11) -0.0189(10)
N1 0.0523(14) 0.0659(19) 0.0657(18) 0.0028(15) 0.0056(12) -0.0032(14)
N2 0.0614(15) 0.0550(18) 0.081(2) 0.0019(16) 0.0095(14) -0.0031(13)
N3 0.0494(13) 0.0552(17) 0.0559(16) 0.0017(15) -0.0019(11) -0.0062(12)
N4 0.0445(13) 0.0563(17) 0.089(2) 0.0034(16) 0.0075(13) -0.0127(12)
N5 0.0578(14) 0.0539(17) 0.0536(16) -0.0043(14) 0.0007(12) -0.0045(13)
N6 0.0537(13) 0.0586(17) 0.0456(14) -0.0071(14) 0.0012(11) 0.0030(12)
C1 0.059(2) 0.093(3) 0.078(2) -0.002(2) 0.0030(17) -0.006(2)
C2 0.064(2) 0.108(4) 0.109(3) 0.001(3) 0.008(2) 0.014(2)
C3 0.080(3) 0.093(3) 0.129(4) 0.010(3) 0.023(2) 0.021(2)
C4 0.080(2) 0.070(3) 0.122(3) 0.006(3) 0.027(2) 0.003(2)
C5 0.067(2) 0.058(2) 0.079(2) 0.005(2) 0.0136(18) -0.0003(19)
C6 0.0542(17) 0.058(2) 0.054(2) 0.0039(18) 0.0029(15) -0.0062(15)
C7 0.0607(18) 0.054(2) 0.062(2) -0.0036(18) 0.0036(15) 0.0032(16)
C8 0.0554(17) 0.061(2) 0.0445(18) 0.0080(18) 0.0021(14) -0.0090(17)
C9 0.0504(16) 0.060(2) 0.0431(18) -0.0051(16) 0.0068(13) -0.0137(15)
C10 0.0481(16) 0.068(2) 0.0539(19) -0.0036(18) 0.0102(14) 0.0011(17)
C11 0.066(2) 0.071(3) 0.076(2) -0.001(2) 0.0148(18) 0.0051(19)
C12 0.065(2) 0.095(3) 0.123(3) 0.006(3) 0.013(2) 0.023(2)
C13 0.047(2) 0.117(4) 0.184(5) 0.005(4) 0.005(2) 0.002(2)
C14 0.0473(19) 0.101(3) 0.170(4) 0.004(3) -0.003(2) -0.010(2)
C15 0.0468(17) 0.073(3) 0.079(2) 0.002(2) 0.0096(16) -0.0052(17)
C16 0.0583(18) 0.075(2) 0.060(2) -0.0115(19) -0.0085(15) 0.0035(16)
C17 0.068(2) 0.089(3) 0.089(3) -0.012(2) -0.0003(19) -0.0023(19)
C18 0.076(2) 0.131(4) 0.108(3) 0.005(3) -0.021(2) -0.022(2)
C19 0.074(3) 0.180(5) 0.206(6) -0.016(4) -0.014(3) -0.037(3)
C20 0.0574(17) 0.067(2) 0.0474(18) 0.0060(17) 0.0081(14) 0.0038(15)
C21 0.0641(18) 0.074(2) 0.063(2) 0.005(2) 0.0067(16) -0.0038(17)
C22 0.078(2) 0.082(3) 0.101(3) 0.001(2) 0.017(2) -0.010(2)
C23 0.070(2) 0.123(4) 0.161(4) 0.002(3) 0.009(3) -0.025(2)
C24 0.0620(17) 0.062(2) 0.0479(18) 0.0030(18) -0.0048(15) -0.0009(16)
C25 0.0728(19) 0.061(2) 0.0537(19) 0.0043(19) 0.0021(16) 0.0073(17)
C26 0.102(2) 0.060(2) 0.061(2) 0.004(2) -0.0017(19) 0.005(2)
C27 0.116(3) 0.070(3) 0.092(3) 0.007(2) -0.010(2) 0.021(2)
C28 0.0658(17) 0.057(2) 0.057(2) -0.0096(19) 0.0090(16) 0.0051(16)
C29 0.086(2) 0.069(2) 0.086(3) -0.005(2) 0.008(2) 0.0135(19)
C30 0.102(4) 0.076(4) 0.112(5) -0.011(4) 0.006(4) 0.016(4)
C31 0.123(4) 0.070(4) 0.163(5) 0.013(4) 0.007(4) 0.023(3)
C30B 0.102(7) 0.071(6) 0.101(7) 0.004(6) -0.001(7) 0.009(6)
C31B 0.130(10) 0.084(11) 0.122(11) 0.006(10) 0.003(10) 0.004(10)

loop_
_atom_type_symbol
_atom_type_description
_atom_type_scat_dispersion_real
_atom_type_scat_dispersion_imag
_atom_type_scat_source
C C 0.0033 0.0016 'International Tables Vol C Tables 4.2.6.8 and 6.1.1.4'
H H 0.0000 0.0000 'International Tables Vol C Tables 4.2.6.8 and 6.1.1.4'
Cl Cl 0.1484 0.1585 'International Tables Vol C Tables 4.2.6.8 and 6.1.1.4'
N N 0.0061 0.0033 'International Tables Vol C Tables 4.2.6.8 and 6.1.1.4'
O O 0.0106 0.0060 'International Tables Vol C Tables 4.2.6.8 and 6.1.1.4'

loop_
_geom_angle_atom_site_label_1
_geom_angle_atom_site_label_2
_geom_angle_atom_site_label_3
_geom_angle
_geom_angle_site_symmetry_1
_geom_angle_site_symmetry_3
_geom_angle_publ_flag
H2A O2 H2B 105(4) . . ?
H3B O3 H3C 107(4) . . ?
C7 N1 C1 132.3(3) . . ?
C7 N1 C5 106.9(2) . . ?
C1 N1 C5 120.8(3) . . ?
C5 N2 C6 105.5(3) . . ?
C8 N3 C9 117.9(2) . . ?
C9 N4 C15 107.6(3) . . ?
C9 N4 H4 126.2 . . ?
C15 N4 H4 126.2 . . ?
C9 N5 C10 104.7(3) . . ?
C28 N6 C20 110.8(2) . . ?
C28 N6 C24 107.1(2) . . ?
C20 N6 C24 110.9(2) . . ?
C28 N6 C16 110.4(2) . . ?
C20 N6 C16 106.4(2) . . ?
C24 N6 C16 111.2(2) . . ?
C2 C1 N1 119.7(3) . . ?
C2 C1 Cl1 125.0(3) . . ?
N1 C1 Cl1 115.4(3) . . ?
C1 C2 C3 120.8(4) . . ?
C1 C2 H2 119.6 . . ?
C3 C2 H2 119.6 . . ?
C4 C3 C2 121.0(4) . . ?
C4 C3 H3A 119.5 . . ?
C2 C3 H3A 119.5 . . ?
C3 C4 C5 119.1(4) . . ?
C3 C4 H4A 120.4 . . ?
C5 C4 H4A 120.4 . . ?
N2 C5 N1 110.4(3) . . ?
N2 C5 C4 131.0(3) . . ?
N1 C5 C4 118.5(3) . . ?
C7 C6 N2 111.5(3) . . ?
C7 C6 C8 128.4(3) . . ?
N2 C6 C8 120.1(3) . . ?
C6 C7 N1 105.7(3) . . ?
C6 C7 H7 127.2 . . ?
N1 C7 H7 127.2 . . ?
O1 C8 N3 128.8(3) . . ?
O1 C8 C6 117.4(3) . . ?
N3 C8 C6 113.8(3) . . ?
N5 C9 N3 123.9(3) . . ?
N5 C9 N4 112.1(3) . . ?
N3 C9 N4 123.9(3) . . ?
N5 C10 C11 129.9(3) . . ?
N5 C10 C15 110.9(3) . . ?
C11 C10 C15 119.2(3) . . ?
C12 C11 C10 118.4(3) . . ?
C12 C11 H11 120.8 . . ?
C10 C11 H11 120.8 . . ?
C11 C12 C13 121.3(4) . . ?
C11 C12 H12 119.4 . . ?
C13 C12 H12 119.4 . . ?
C14 C13 C12 122.1(4) . . ?
C14 C13 H13 119.0 . . ?
C12 C13 H13 119.0 . . ?
C13 C14 C15 116.2(4) . . ?
C13 C14 H14 121.9 . . ?
C15 C14 H14 121.9 . . ?
N4 C15 C14 132.3(3) . . ?
N4 C15 C10 104.7(3) . . ?
C14 C15 C10 122.9(3) . . ?
C17 C16 N6 115.8(3) . . ?
C17 C16 H16A 108.3 . . ?
N6 C16 H16A 108.3 . . ?
C17 C16 H16B 108.3 . . ?
N6 C16 H16B 108.3 . . ?
H16A C16 H16B 107.4 . . ?
C16 C17 C18 111.3(3) . . ?
C16 C17 H17A 109.4 . . ?
C18 C17 H17A 109.4 . . ?
C16 C17 H17B 109.4 . . ?
C18 C17 H17B 109.4 . . ?
H17A C17 H17B 108.0 . . ?
C19 C18 C17 113.1(4) . . ?
C19 C18 H18A 108.9 . . ?
C17 C18 H18A 108.9 . . ?
C19 C18 H18B 108.9 . . ?
C17 C18 H18B 108.9 . . ?
H18A C18 H18B 107.8 . . ?
C18 C19 H19A 109.5 . . ?
C18 C19 H19B 109.5 . . ?
H19A C19 H19B 109.5 . . ?
C18 C19 H19C 109.5 . . ?
H19A C19 H19C 109.5 . . ?
H19B C19 H19C 109.5 . . ?
C21 C20 N6 114.8(2) . . ?
C21 C20 H20A 108.6 . . ?
N6 C20 H20A 108.6 . . ?
C21 C20 H20B 108.6 . . ?
N6 C20 H20B 108.6 . . ?
H20A C20 H20B 107.5 . . ?
C22 C21 C20 110.4(3) . . ?
C22 C21 H21A 109.6 . . ?
C20 C21 H21A 109.6 . . ?
C22 C21 H21B 109.6 . . ?
C20 C21 H21B 109.6 . . ?
H21A C21 H21B 108.1 . . ?
C21 C22 C23 113.6(3) . . ?
C21 C22 H22A 108.9 . . ?
C23 C22 H22A 108.9 . . ?
C21 C22 H22B 108.9 . . ?
C23 C22 H22B 108.9 . . ?
H22A C22 H22B 107.7 . . ?
C22 C23 H23A 109.5 . . ?
C22 C23 H23B 109.5 . . ?
H23A C23 H23B 109.5 . . ?
C22 C23 H23C 109.5 . . ?
H23A C23 H23C 109.5 . . ?
H23B C23 H23C 109.5 . . ?
C25 C24 N6 116.2(2) . . ?
C25 C24 H24A 108.2 . . ?
N6 C24 H24A 108.2 . . ?
C25 C24 H24B 108.2 . . ?
N6 C24 H24B 108.2 . . ?
H24A C24 H24B 107.4 . . ?
C24 C25 C26 111.2(3) . . ?
C24 C25 H25A 109.4 . . ?
C26 C25 H25A 109.4 . . ?
C24 C25 H25B 109.4 . . ?
C26 C25 H25B 109.4 . . ?
H25A C25 H25B 108.0 . . ?
C25 C26 C27 113.7(3) . . ?
C25 C26 H26A 108.8 . . ?
C27 C26 H26A 108.8 . . ?
C25 C26 H26B 108.8 . . ?
C27 C26 H26B 108.8 . . ?
H26A C26 H26B 107.7 . . ?
C26 C27 H27A 109.5 . . ?
C26 C27 H27B 109.5 . . ?
H27A C27 H27B 109.5 . . ?
C26 C27 H27C 109.5 . . ?
H27A C27 H27C 109.5 . . ?
H27B C27 H27C 109.5 . . ?
C29 C28 N6 116.9(3) . . ?
C29 C28 H28A 108.1 . . ?
N6 C28 H28A 108.1 . . ?
C29 C28 H28B 108.1 . . ?
N6 C28 H28B 108.1 . . ?
H28A C28 H28B 107.3 . . ?
C28 C29 C30 109.8(4) . . ?
C28 C29 C30B 117.0(14) . . ?
C28 C29 H29A 109.7 . . ?
C30 C29 H29A 109.7 . . ?
C28 C29 H29B 109.7 . . ?
C30 C29 H29B 109.7 . . ?
H29A C29 H29B 108.2 . . ?
C31 C30 C29 114.0(5) . . ?
C31 C30 H30A 108.7 . . ?
C29 C30 H30A 108.7 . . ?
C31 C30 H30B 108.7 . . ?
C29 C30 H30B 108.7 . . ?
H30A C30 H30B 107.6 . . ?
C30 C31 H31A 109.5 . . ?
C30 C31 H31B 109.5 . . ?
H31A C31 H31B 109.5 . . ?
C30 C31 H31C 109.5 . . ?
H31A C31 H31C 109.5 . . ?
H31B C31 H31C 109.5 . . ?
C31B C30B C29 110.0(18) . . ?
C31B C30B H30C 109.7 . . ?
C29 C30B H30C 109.7 . . ?
C31B C30B H30D 109.7 . . ?
C29 C30B H30D 109.7 . . ?
H30C C30B H30D 108.2 . . ?
C30B C31B H31D 109.5 . . ?
C30B C31B H31E 109.5 . . ?
H31D C31B H31E 109.5 . . ?
C30B C31B H31F 109.5 . . ?
H31D C31B H31F 109.5 . . ?
H31E C31B H31F 109.5 . . ?

loop_
_geom_bond_atom_site_label_1
_geom_bond_atom_site_label_2
_geom_bond_distance
_geom_bond_site_symmetry_2
_geom_bond_publ_flag
O2 H2A 0.84(4) . ?
O2 H2B 0.92(4) . ?
O3 H3B 0.82(4) . ?
O3 H3C 0.83(4) . ?
Cl1 C1 1.706(4) . ?
O1 C8 1.255(3) . ?
N1 C7 1.371(4) . ?
N1 C1 1.387(4) . ?
N1 C5 1.402(4) . ?
N2 C5 1.325(4) . ?
N2 C6 1.373(4) . ?
N3 C8 1.343(4) . ?
N3 C9 1.361(3) . ?
N4 C9 1.371(3) . ?
N4 C15 1.378(4) . ?
N4 H4 0.8600 . ?
N5 C9 1.335(4) . ?
N5 C10 1.381(3) . ?
N6 C28 1.512(3) . ?
N6 C20 1.518(3) . ?
N6 C24 1.520(3) . ?
N6 C16 1.524(3) . ?
C1 C2 1.338(5) . ?
C2 C3 1.406(5) . ?
C2 H2 0.9300 . ?
C3 C4 1.352(5) . ?
C3 H3A 0.9300 . ?
C4 C5 1.416(4) . ?
C4 H4A 0.9300 . ?
C6 C7 1.366(4) . ?
C6 C8 1.487(4) . ?
C7 H7 0.9300 . ?
C10 C11 1.385(4) . ?
C10 C15 1.403(4) . ?
C11 C12 1.380(5) . ?
C11 H11 0.9300 . ?
C12 C13 1.384(5) . ?
C12 H12 0.9300 . ?
C13 C14 1.378(5) . ?
C13 H13 0.9300 . ?
C14 C15 1.386(4) . ?
C14 H14 0.9300 . ?
C16 C17 1.503(4) . ?
C16 H16A 0.9700 . ?
C16 H16B 0.9700 . ?
C17 C18 1.519(5) . ?
C17 H17A 0.9700 . ?
C17 H17B 0.9700 . ?
C18 C19 1.506(5) . ?
C18 H18A 0.9700 . ?
C18 H18B 0.9700 . ?
C19 H19A 0.9600 . ?
C19 H19B 0.9600 . ?
C19 H19C 0.9600 . ?
C20 C21 1.515(4) . ?
C20 H20A 0.9700 . ?
C20 H20B 0.9700 . ?
C21 C22 1.488(4) . ?
C21 H21A 0.9700 . ?
C21 H21B 0.9700 . ?
C22 C23 1.500(5) . ?
C22 H22A 0.9700 . ?
C22 H22B 0.9700 . ?
C23 H23A 0.9600 . ?
C23 H23B 0.9600 . ?
C23 H23C 0.9600 . ?
C24 C25 1.503(4) . ?
C24 H24A 0.9700 . ?
C24 H24B 0.9700 . ?
C25 C26 1.505(4) . ?
C25 H25A 0.9700 . ?
C25 H25B 0.9700 . ?
C26 C27 1.508(4) . ?
C26 H26A 0.9700 . ?
C26 H26B 0.9700 . ?
C27 H27A 0.9600 . ?
C27 H27B 0.9600 . ?
C27 H27C 0.9600 . ?
C28 C29 1.506(4) . ?
C28 H28A 0.9700 . ?
C28 H28B 0.9700 . ?
C29 C30 1.512(5) . ?
C29 C30B 1.539(16) . ?
C29 H29A 0.9700 . ?
C29 H29B 0.9700 . ?
C30 C31 1.457(8) . ?
C30 H30A 0.9700 . ?
C30 H30B 0.9700 . ?
C31 H31A 0.9600 . ?
C31 H31B 0.9600 . ?
C31 H31C 0.9600 . ?
C30B C31B 1.451(19) . ?
C30B H30C 0.9700 . ?
C30B H30D 0.9700 . ?
C31B H31D 0.9600 . ?
C31B H31E 0.9600 . ?
C31B H31F 0.9600 . ?

loop_
_geom_torsion_atom_site_label_1
_geom_torsion_atom_site_label_2
_geom_torsion_atom_site_label_3
_geom_torsion_atom_site_label_4
_geom_torsion
_geom_torsion_site_symmetry_1
_geom_torsion_site_symmetry_2
_geom_torsion_site_symmetry_3
_geom_torsion_site_symmetry_4
_geom_torsion_publ_flag
C7 N1 C1 C2 -177.9(3) . . . . ?
C5 N1 C1 C2 0.6(5) . . . . ?
C7 N1 C1 Cl1 2.5(5) . . . . ?
C5 N1 C1 Cl1 -178.9(2) . . . . ?
N1 C1 C2 C3 0.9(6) . . . . ?
Cl1 C1 C2 C3 -179.6(3) . . . . ?
C1 C2 C3 C4 -1.5(7) . . . . ?
C2 C3 C4 C5 0.5(6) . . . . ?
C6 N2 C5 N1 0.4(4) . . . . ?
C6 N2 C5 C4 -177.2(4) . . . . ?
C7 N1 C5 N2 -0.6(4) . . . . ?
C1 N1 C5 N2 -179.5(3) . . . . ?
C7 N1 C5 C4 177.3(3) . . . . ?
C1 N1 C5 C4 -1.6(5) . . . . ?
C3 C4 C5 N2 178.4(4) . . . . ?
C3 C4 C5 N1 1.0(6) . . . . ?
C5 N2 C6 C7 0.0(4) . . . . ?
C5 N2 C6 C8 178.1(3) . . . . ?
N2 C6 C7 N1 -0.4(4) . . . . ?
C8 C6 C7 N1 -178.3(3) . . . . ?
C1 N1 C7 C6 179.3(3) . . . . ?
C5 N1 C7 C6 0.6(3) . . . . ?
C9 N3 C8 O1 -6.1(5) . . . . ?
C9 N3 C8 C6 172.7(2) . . . . ?
C7 C6 C8 O1 -169.7(3) . . . . ?
N2 C6 C8 O1 12.5(4) . . . . ?
C7 C6 C8 N3 11.3(4) . . . . ?
N2 C6 C8 N3 -166.5(3) . . . . ?
C10 N5 C9 N3 175.9(3) . . . . ?
C10 N5 C9 N4 -0.2(3) . . . . ?
C8 N3 C9 N5 -177.1(3) . . . . ?
C8 N3 C9 N4 -1.4(4) . . . . ?
C15 N4 C9 N5 0.8(3) . . . . ?
C15 N4 C9 N3 -175.4(3) . . . . ?
C9 N5 C10 C11 -177.7(3) . . . . ?
C9 N5 C10 C15 -0.4(3) . . . . ?
N5 C10 C11 C12 176.7(3) . . . . ?
C15 C10 C11 C12 -0.5(5) . . . . ?
C10 C11 C12 C13 0.1(6) . . . . ?
C11 C12 C13 C14 1.0(7) . . . . ?
C12 C13 C14 C15 -1.5(7) . . . . ?
C9 N4 C15 C14 177.5(4) . . . . ?
C9 N4 C15 C10 -1.0(3) . . . . ?
C13 C14 C15 N4 -177.1(4) . . . . ?
C13 C14 C15 C10 1.1(6) . . . . ?
N5 C10 C15 N4 0.9(3) . . . . ?
C11 C10 C15 N4 178.5(3) . . . . ?
N5 C10 C15 C14 -177.8(3) . . . . ?
C11 C10 C15 C14 -0.2(5) . . . . ?
C28 N6 C16 C17 -55.6(3) . . . . ?
C20 N6 C16 C17 -176.0(3) . . . . ?
C24 N6 C16 C17 63.1(3) . . . . ?
N6 C16 C17 C18 -177.4(3) . . . . ?
C16 C17 C18 C19 -179.5(4) . . . . ?
C28 N6 C20 C21 65.1(3) . . . . ?
C24 N6 C20 C21 -53.7(3) . . . . ?
C16 N6 C20 C21 -174.8(3) . . . . ?
N6 C20 C21 C22 -170.2(3) . . . . ?
C20 C21 C22 C23 -172.0(3) . . . . ?
C28 N6 C24 C25 -176.9(2) . . . . ?
C20 N6 C24 C25 -55.9(3) . . . . ?
C16 N6 C24 C25 62.4(3) . . . . ?
N6 C24 C25 C26 179.3(2) . . . . ?
C24 C25 C26 C27 -178.9(3) . . . . ?
C20 N6 C28 C29 58.9(3) . . . . ?
C24 N6 C28 C29 -180.0(3) . . . . ?
C16 N6 C28 C29 -58.8(3) . . . . ?
N6 C28 C29 C30 -179.2(3) . . . . ?
N6 C28 C29 C30B 155.0(10) . . . . ?
C28 C29 C30 C31 177.3(4) . . . . ?
C28 C29 C30B C31B 74(3) . . . . ?
